data_4063100
loop_
_publ_author_name
'Eva Becker'
'Kurt Mereiter'
'Roland Schmid'
'Karl Kirchner'

_publ_section_title
;
Facile S-S Bond Activation of Alkyl and Aryl Disulfides by
[RuCp(CH3CN)3]+  -  Formation of Dinuclear Ru(III)-Ru(III) Complexes
with Bridging Thiolate Ligands
;
_journal_name_full Organometallics
_journal_paper_doi 10.1021/om0498854
_journal_year 2004
_chemical_formula_moiety 'C20 H18 N2 Ru2 S2, 2(F6 P)'
_chemical_formula_sum 'C20 H18 F12 N2 P2 Ru2 S2'
_chemical_formula_weight 842.56
_chemical_name_common '[CpRu(mue3-pyS)2RuCp](PF6)2'
_space_group_IT_number 14
_symmetry_cell_setting monoclinic
_symmetry_space_group_name_Hall '-P 2ybc'
_symmetry_space_group_name_H-M 'P 1 21/c 1'
_cell_angle_alpha 90.00
_cell_angle_beta 100.740(10)
_cell_angle_gamma 90.00
_cell_formula_units_Z 4
_cell_length_a 10.619(3)
_cell_length_b 17.964(5)
_cell_length_c 14.408(4)
_cell_measurement_temperature 297(2)
_cell_volume 2700.3(13)
_diffrn_ambient_temperature 297(2)
_exptl_crystal_density_diffrn 2.073
_cod_depositor_comments
;
The following automatic conversions were performed:
'_symmetry_cell_setting' value 'Monoclinic' changed to 'monoclinic'
according to '/home/saulius/struct/CIF-dictionaries/cif_core.dic'
dictionary named 'cif_core.dic' version 2.4.1 from 2010-06-29.

Automatic conversion script
Id: cif_fix_enum 1527 2010-12-29 10:47:43Z saulius 
;
_cod_original_sg_symbol_H-M 'P 21/c'
_cod_database_code 4063100

loop_
_symmetry_equiv_pos_as_xyz
'x, y, z'
'-x, y+1/2, -z+1/2'
'-x, -y, -z'
'x, -y-1/2, z-1/2'

loop_
_atom_site_label
_atom_site_type_symbol
_atom_site_fract_x
_atom_site_fract_y
_atom_site_fract_z
_atom_site_U_iso_or_equiv
_atom_site_adp_type
_atom_site_occupancy
_atom_site_symmetry_multiplicity
_atom_site_calc_flag
_atom_site_refinement_flags
_atom_site_disorder_assembly
_atom_site_disorder_group
Ru1 Ru 0.36804(3) 0.378353(16) 0.219170(19) 0.03827(9) Uani 1 1 d . . .
Ru2 Ru 0.22575(3) 0.509530(16) 0.189243(19) 0.03658(9) Uani 1 1 d . A .
S1 S 0.39561(9) 0.48603(6) 0.31102(7) 0.0469(2) Uani 1 1 d . A .
S2 S 0.16500(10) 0.39137(6) 0.12933(7) 0.0484(2) Uani 1 1 d . A .
C1 C 0.5183(5) 0.3838(3) 0.1321(4) 0.0619(12) Uani 1 1 d . A .
H1 H 0.5317 0.4256 0.0972 0.074 Uiso 1 1 calc R . .
C2 C 0.4351(5) 0.3245(3) 0.1008(3) 0.0592(11) Uani 1 1 d . A .
H2 H 0.3845 0.3199 0.0410 0.071 Uiso 1 1 calc R . .
C3 C 0.4414(5) 0.2731(2) 0.1757(3) 0.0570(10) Uani 1 1 d . A .
H3 H 0.3955 0.2289 0.1743 0.068 Uiso 1 1 calc R . .
C4 C 0.5300(4) 0.3010(3) 0.2530(3) 0.0597(11) Uani 1 1 d . A .
H4 H 0.5528 0.2784 0.3118 0.072 Uiso 1 1 calc R . .
C5 C 0.5779(4) 0.3686(3) 0.2259(4) 0.0653(13) Uani 1 1 d . A .
H5 H 0.6386 0.3983 0.2635 0.078 Uiso 1 1 calc R . .
C6 C 0.3194(5) 0.5880(4) 0.1069(6) 0.095(2) Uani 1 1 d . . .
H6 H 0.4015 0.5799 0.0951 0.113 Uiso 1 1 calc R A .
C7 C 0.2876(10) 0.6260(4) 0.1814(5) 0.107(3) Uani 1 1 d . A .
H7 H 0.3452 0.6496 0.2288 0.128 Uiso 1 1 calc R . .
C8 C 0.1624(10) 0.6237(3) 0.1755(6) 0.101(3) Uani 1 1 d . . .
H8 H 0.1190 0.6442 0.2197 0.121 Uiso 1 1 calc R A .
C9 C 0.1062(5) 0.5879(3) 0.0975(5) 0.0787(17) Uani 1 1 d . A .
H9 H 0.0186 0.5805 0.0777 0.094 Uiso 1 1 calc R . .
C10 C 0.2028(7) 0.5636(3) 0.0510(3) 0.0800(18) Uani 1 1 d . A .
H10 H 0.1926 0.5369 -0.0051 0.096 Uiso 1 1 calc R . .
N1 N 0.3036(4) 0.3655(2) 0.3477(3) 0.0471(9) Uani 0.857(4) 1 d P A 1
C11 C 0.3329(5) 0.4308(3) 0.3916(3) 0.0487(11) Uani 0.857(4) 1 d P A 1
C12 C 0.3168(7) 0.4461(4) 0.4821(4) 0.0642(16) Uani 0.857(4) 1 d P A 1
H12 H 0.3420 0.4911 0.5118 0.077 Uiso 0.857(4) 1 calc PR A 1
C13 C 0.2598(7) 0.3890(4) 0.5267(4) 0.081(2) Uani 0.857(4) 1 d P A 1
H13 H 0.2447 0.3965 0.5875 0.097 Uiso 0.857(4) 1 calc PR A 1
C14 C 0.2258(7) 0.3223(4) 0.4820(4) 0.0754(18) Uani 0.857(4) 1 d P A 1
H14 H 0.1863 0.2855 0.5118 0.090 Uiso 0.857(4) 1 calc PR A 1
C15 C 0.2510(6) 0.3104(3) 0.3917(4) 0.0613(14) Uani 0.857(4) 1 d P A 1
H15 H 0.2317 0.2648 0.3619 0.074 Uiso 0.857(4) 1 calc PR A 1
N2 N 0.0899(3) 0.4604(2) 0.2581(3) 0.0462(9) Uani 0.857(4) 1 d P A 1
C16 C 0.0631(4) 0.3956(3) 0.2127(4) 0.0491(11) Uani 0.857(4) 1 d P A 1
C17 C -0.0255(6) 0.3452(5) 0.2327(6) 0.077(2) Uani 0.857(4) 1 d P A 1
H17 H -0.0438 0.3015 0.1983 0.092 Uiso 0.857(4) 1 calc PR A 1
C18 C -0.0863(6) 0.3634(5) 0.3076(6) 0.087(2) Uani 0.857(4) 1 d P A 1
H18 H -0.1462 0.3310 0.3249 0.104 Uiso 0.857(4) 1 calc PR A 1
C19 C -0.0586(6) 0.4279(4) 0.3547(5) 0.078(2) Uani 0.857(4) 1 d P A 1
H19 H -0.0987 0.4388 0.4052 0.093 Uiso 0.857(4) 1 calc PR A 1
C20 C 0.0299(5) 0.4794(4) 0.3296(4) 0.0587(14) Uani 0.857(4) 1 d P A 1
H20 H 0.0463 0.5246 0.3610 0.070 Uiso 0.857(4) 1 calc PR A 1
N1' N 0.1706(16) 0.4893(10) 0.3276(10) 0.041(3) Uiso 0.143(4) 1 d PG A 2
C11' C 0.2851(13) 0.4691(12) 0.3857(13) 0.041(3) Uiso 0.143(4) 1 d PG A 2
C12' C 0.2859(18) 0.4470(16) 0.4782(13) 0.061(7) Uiso 0.143(4) 1 d PG A 2
H12' H 0.3626 0.4335 0.5171 0.073 Uiso 0.143(4) 1 calc PR A 2
C13' C 0.172(2) 0.4452(15) 0.5128(11) 0.068(5) Uiso 0.143(4) 1 d PG A 2
H13' H 0.1727 0.4305 0.5747 0.082 Uiso 0.143(4) 1 calc PR A 2
C14' C 0.0576(18) 0.4655(14) 0.4548(15) 0.068(5) Uiso 0.143(4) 1 d PG A 2
H14' H -0.0185 0.4643 0.4779 0.082 Uiso 0.143(4) 1 calc PR A 2
C15' C 0.0568(14) 0.4875(13) 0.3622(14) 0.061(7) Uiso 0.143(4) 1 d PG A 2
H15' H -0.0198 0.5011 0.3234 0.073 Uiso 0.143(4) 1 calc PR A 2
N2' N 0.2146(13) 0.3306(10) 0.2791(12) 0.041(3) Uiso 0.143(4) 1 d PG A 2
C16' C 0.1043(17) 0.3490(11) 0.2150(11) 0.041(3) Uiso 0.143(4) 1 d PG A 2
C17' C -0.0152(14) 0.3288(15) 0.2330(16) 0.061(7) Uiso 0.143(4) 1 d PG A 2
H17' H -0.0891 0.3411 0.1901 0.073 Uiso 0.143(4) 1 calc PR A 2
C18' C -0.0244(15) 0.2902(14) 0.3151(17) 0.068(5) Uiso 0.143(4) 1 d PG A 2
H18' H -0.1044 0.2767 0.3271 0.082 Uiso 0.143(4) 1 calc PR A 2
C19' C 0.086(2) 0.2718(13) 0.3792(13) 0.068(5) Uiso 0.143(4) 1 d PG A 2
H19' H 0.0797 0.2460 0.4341 0.082 Uiso 0.143(4) 1 calc PR A 2
C20' C 0.2054(16) 0.2920(12) 0.3612(12) 0.061(7) Uiso 0.143(4) 1 d PG A 2
H20' H 0.2792 0.2797 0.4041 0.073 Uiso 0.143(4) 1 calc PR A 2
P1 P 0.27166(11) 0.08716(7) 0.33196(8) 0.0541(3) Uani 1 1 d . . .
F1 F 0.3641(4) 0.1554(2) 0.3294(3) 0.1093(13) Uani 1 1 d . . .
F2 F 0.1792(4) 0.0190(2) 0.3386(3) 0.1011(12) Uani 1 1 d . . .
F3 F 0.1696(4) 0.1232(2) 0.2520(3) 0.1105(14) Uani 1 1 d . . .
F4 F 0.3739(3) 0.05142(19) 0.4145(2) 0.0873(9) Uani 1 1 d . . .
F5 F 0.3336(5) 0.0448(2) 0.2563(3) 0.1211(15) Uani 1 1 d . . .
F6 F 0.2089(3) 0.1300(2) 0.4085(2) 0.0859(10) Uani 1 1 d . . .
P2 P 0.27953(17) 0.68806(8) 0.46782(9) 0.0737(4) Uani 1 1 d . . .
F7 F 0.1743(7) 0.6357(4) 0.4198(4) 0.201(4) Uani 1 1 d . . .
F8 F 0.3940(6) 0.7390(3) 0.5175(3) 0.157(2) Uani 1 1 d . . .
F9 F 0.3792(6) 0.6455(3) 0.4197(4) 0.160(2) Uani 1 1 d . . .
F10 F 0.1919(8) 0.7331(3) 0.5185(5) 0.220(4) Uani 1 1 d . . .
F11 F 0.2596(5) 0.7417(3) 0.3818(3) 0.1263(15) Uani 1 1 d . . .
F12 F 0.3048(6) 0.6313(3) 0.5538(3) 0.140(2) Uani 1 1 d . . .

loop_
_atom_site_aniso_label
_atom_site_aniso_U_11
_atom_site_aniso_U_22
_atom_site_aniso_U_33
_atom_site_aniso_U_23
_atom_site_aniso_U_13
_atom_site_aniso_U_12
Ru1 0.04238(16) 0.04237(16) 0.03056(14) -0.00045(10) 0.00811(11) 0.00533(11)
Ru2 0.03605(15) 0.04081(16) 0.03376(15) 0.00262(10) 0.00876(11) 0.00157(11)
S1 0.0435(5) 0.0570(6) 0.0378(5) -0.0094(4) 0.0016(4) -0.0005(4)
S2 0.0480(5) 0.0547(5) 0.0398(5) -0.0029(4) 0.0013(4) -0.0077(4)
C1 0.063(3) 0.062(3) 0.071(3) 0.006(2) 0.040(2) 0.010(2)
C2 0.065(3) 0.076(3) 0.041(2) -0.0059(19) 0.0205(19) 0.020(2)
C3 0.071(3) 0.047(2) 0.057(3) -0.0057(18) 0.022(2) 0.010(2)
C4 0.059(3) 0.069(3) 0.051(2) -0.002(2) 0.010(2) 0.024(2)
C5 0.048(2) 0.076(3) 0.074(3) -0.021(2) 0.016(2) 0.010(2)
C6 0.055(3) 0.099(4) 0.142(6) 0.079(5) 0.050(4) 0.021(3)
C7 0.170(8) 0.068(4) 0.065(4) 0.028(3) -0.022(5) -0.059(5)
C8 0.175(8) 0.049(3) 0.099(5) 0.015(3) 0.079(6) 0.021(4)
C9 0.051(3) 0.086(4) 0.098(4) 0.049(4) 0.009(3) 0.014(3)
C10 0.150(6) 0.056(3) 0.037(2) 0.0113(19) 0.025(3) 0.005(3)
N1 0.058(2) 0.052(2) 0.0313(18) 0.0049(15) 0.0088(16) 0.0100(17)
C11 0.056(3) 0.058(3) 0.030(2) 0.0020(18) 0.0025(18) 0.018(2)
C12 0.086(4) 0.073(4) 0.030(2) -0.003(2) 0.003(2) 0.022(3)
C13 0.108(5) 0.101(5) 0.039(3) 0.018(3) 0.029(3) 0.038(4)
C14 0.093(5) 0.080(4) 0.061(4) 0.031(3) 0.035(3) 0.026(3)
C15 0.076(4) 0.050(3) 0.063(3) 0.018(2) 0.024(3) 0.014(3)
N2 0.0363(18) 0.059(2) 0.045(2) 0.0123(17) 0.0125(15) 0.0017(16)
C16 0.036(2) 0.058(3) 0.052(3) 0.013(2) 0.0047(18) -0.0008(19)
C17 0.049(3) 0.077(5) 0.103(6) 0.019(4) 0.011(3) -0.012(3)
C18 0.058(4) 0.104(6) 0.105(6) 0.039(5) 0.031(4) -0.004(3)
C19 0.053(3) 0.116(6) 0.071(4) 0.039(4) 0.033(3) 0.015(3)
C20 0.049(3) 0.086(4) 0.044(3) 0.013(3) 0.019(2) 0.016(3)
P1 0.0577(6) 0.0628(7) 0.0444(6) 0.0033(5) 0.0162(5) 0.0020(5)
F1 0.095(3) 0.076(2) 0.173(4) 0.026(2) 0.067(3) -0.0061(18)
F2 0.102(3) 0.104(3) 0.089(2) 0.000(2) -0.006(2) -0.042(2)
F3 0.122(3) 0.142(3) 0.061(2) 0.022(2) 0.001(2) 0.049(2)
F4 0.079(2) 0.088(2) 0.085(2) 0.0196(18) -0.0078(17) 0.0026(17)
F5 0.178(4) 0.118(3) 0.083(3) 0.001(2) 0.066(3) 0.056(3)
F6 0.081(2) 0.120(3) 0.0633(19) -0.0187(17) 0.0307(16) 0.0005(18)
P2 0.1071(11) 0.0707(8) 0.0474(7) -0.0070(6) 0.0253(7) -0.0138(8)
F7 0.214(6) 0.237(7) 0.128(4) 0.019(4) -0.029(4) -0.153(6)
F8 0.213(5) 0.166(4) 0.083(3) 0.003(3) 0.002(3) -0.100(4)
F9 0.191(6) 0.165(5) 0.145(5) -0.001(4) 0.084(4) 0.056(4)
F10 0.319(9) 0.146(5) 0.265(8) -0.006(5) 0.232(8) 0.031(5)
F11 0.125(3) 0.147(4) 0.107(3) 0.059(3) 0.023(3) 0.006(3)
F12 0.230(6) 0.111(3) 0.073(3) 0.021(2) 0.017(3) -0.044(3)

loop_
_geom_bond_atom_site_label_1
_geom_bond_atom_site_label_2
_geom_bond_distance
_geom_bond_site_symmetry_2
_geom_bond_publ_flag
Ru1 N1 2.103(4) . ?
Ru1 N2' 2.159(14) . ?
Ru1 C3 2.181(4) . ?
Ru1 C2 2.192(4) . ?
Ru1 C4 2.194(4) . ?
Ru1 C1 2.208(4) . ?
Ru1 C5 2.219(5) . ?
Ru1 S2 2.3106(12) . ?
Ru1 S1 2.3311(11) . ?
Ru1 Ru2 2.7891(7) . ?
Ru2 N2 2.093(4) . ?
Ru2 C8 2.156(6) . ?
Ru2 C9 2.171(5) . ?
Ru2 C10 2.188(4) . ?
Ru2 C6 2.197(5) . ?
Ru2 C7 2.202(5) . ?
Ru2 N1' 2.211(14) . ?
Ru2 S1 2.3088(11) . ?
Ru2 S2 2.3366(12) . ?
S1 C11 1.750(5) . ?
S1 C11' 1.760(16) . ?
S2 C16' 1.678(15) . ?
S2 C16 1.762(5) . ?
C1 C2 1.404(7) . ?
C1 C5 1.409(7) . ?
C1 H1 0.9300 . ?
C2 C3 1.414(6) . ?
C2 H2 0.9300 . ?
C3 C4 1.409(7) . ?
C3 H3 0.9300 . ?
C4 C5 1.398(7) . ?
C4 H4 0.9300 . ?
C5 H5 0.9300 . ?
C6 C7 1.367(10) . ?
C6 C10 1.415(9) . ?
C6 H6 0.9300 . ?
C7 C8 1.317(11) . ?
C7 H7 0.9300 . ?
C8 C9 1.335(10) . ?
C8 H8 0.9300 . ?
C9 C10 1.395(8) . ?
C9 H9 0.9300 . ?
C10 H10 0.9300 . ?
N1 C11 1.342(6) . ?
N1 C15 1.351(6) . ?
C11 C12 1.373(7) . ?
C12 C13 1.406(10) . ?
C12 H12 0.9300 . ?
C13 C14 1.377(10) . ?
C13 H13 0.9300 . ?
C14 C15 1.392(8) . ?
C14 H14 0.9300 . ?
C15 H15 0.9300 . ?
N2 C16 1.340(7) . ?
N2 C20 1.352(6) . ?
C16 C17 1.374(8) . ?
C17 C18 1.395(11) . ?
C17 H17 0.9300 . ?
C18 C19 1.348(10) . ?
C18 H18 0.9300 . ?
C19 C20 1.413(9) . ?
C19 H19 0.9300 . ?
C20 H20 0.9300 . ?
N1' C11' 1.3900 . ?
N1' C15' 1.3900 . ?
C11' C12' 1.3900 . ?
C12' C13' 1.3900 . ?
C12' H12' 0.9300 . ?
C13' C14' 1.3900 . ?
C13' H13' 0.9300 . ?
C14' C15' 1.3900 . ?
C14' H14' 0.9300 . ?
C15' H15' 0.9300 . ?
N2' C16' 1.3900 . ?
N2' C20' 1.3900 . ?
C16' C17' 1.3900 . ?
C17' C18' 1.3900 . ?
C17' H17' 0.9300 . ?
C18' C19' 1.3900 . ?
C18' H18' 0.9300 . ?
C19' C20' 1.3900 . ?
C19' H19' 0.9300 . ?
C20' H20' 0.9300 . ?
P1 F3 1.567(3) . ?
P1 F5 1.570(3) . ?
P1 F1 1.575(4) . ?
P1 F2 1.584(4) . ?
P1 F4 1.589(3) . ?
P1 F6 1.589(3) . ?
P2 F10 1.519(5) . ?
P2 F7 1.524(5) . ?
P2 F11 1.554(4) . ?
P2 F9 1.568(5) . ?
P2 F8 1.582(5) . ?
P2 F12 1.588(4) . ?
